data_4320583
loop_
_publ_author_name
'Paolo Dapporto'
'Mauro Formica'
'Vieri Fusi'
'Luca Giorgi'
'Mauro Micheloni'
'Paola Paoli'
'Roberto Pontellini'
'Patrizia Rossi'

_publ_contact_author
;
    Prof. Vieri Fusi
    Institute of Chemical Sciences
    Univeristy of Urbino
    P.zza Rinascimento 6
    I-61029 Urbino ITALY
;
_publ_contact_author_email vieri@chim.uniurb.it
_publ_section_title
;
 Addition of Small Molecules by Zn(II) and Cu(II) Dinuclear Complexes
 Obtained by an Amino-Phenolic Ligand. Crystal Structures of the Dinuclear
 Zinc Complex Assembling Butanolate and Azide Anions
;
_journal_name_full 'Inorganic Chemistry'
_journal_page_first 6186
_journal_page_last 6192
_journal_paper_doi 10.1021/ic0105415
_journal_volume 40
_journal_year 2001
_chemical_formula_moiety 'C16 H31 N6 O 1-,(Zn 2+)2,C4 H9 O 1-,(Cl O4 1-)2'
_chemical_formula_sum 'C20 H40 Cl2 N6 O10 Zn2'
_chemical_formula_weight 726.22
_chemical_name_systematic
;
   ?
;
_space_group_IT_number 33
_symmetry_cell_setting orthorhombic
_symmetry_space_group_name_Hall 'P -2bc 2a'
_symmetry_space_group_name_H-M 'P 21 n b'
_atom_sites_solution_hydrogens geom
_atom_sites_solution_primary direct
_atom_sites_solution_secondary difmap
_audit_creation_method SHELXL-97
_cell_angle_alpha 90.000(5)
_cell_angle_beta 90.000(5)
_cell_angle_gamma 90.000(5)
_cell_formula_units_Z 4
_cell_length_a 11.483(5)
_cell_length_b 14.166(5)
_cell_length_c 18.279(5)
_cell_measurement_temperature 200
_cell_volume 2973.4(19)
_computing_cell_refinement SAINT
_computing_data_collection SMART
_computing_data_reduction SAINT
_computing_molecular_graphics 'ORTEP (Johnson, 1971)'
_computing_publication_material 'PARST97 (Nardelli,1983)'
_computing_structure_refinement 'SHELXL-97 (Sheldrick, 1997)'
_computing_structure_solution 'SIR97 (Altomare, 1999)'
_diffrn_ambient_temperature 200
_diffrn_measured_fraction_theta_full 0.970
_diffrn_measured_fraction_theta_max 0.971
_diffrn_measurement_device_type 'Siemens/SMART CCD'
_diffrn_radiation_monochromator 'Gobel mirrors'
_diffrn_radiation_source 'Siemens Cu rotating anode'
_diffrn_radiation_type CuK\a
_diffrn_radiation_wavelength 1.54180
_diffrn_reflns_av_R_equivalents 0.0506
_diffrn_reflns_av_sigmaI/netI 0.0454
_diffrn_reflns_limit_h_max 12
_diffrn_reflns_limit_h_min -7
_diffrn_reflns_limit_k_max 12
_diffrn_reflns_limit_k_min -15
_diffrn_reflns_limit_l_max 18
_diffrn_reflns_limit_l_min -17
_diffrn_reflns_number 7961
_diffrn_reflns_theta_full 56.37
_diffrn_reflns_theta_max 56.37
_diffrn_reflns_theta_min 3.95
_exptl_absorpt_coefficient_mu 4.165
_exptl_absorpt_correction_type 'SADABS, SHELDRICK'
_exptl_crystal_colour colourless
_exptl_crystal_density_diffrn 1.622
_exptl_crystal_density_method 'not measured'
_exptl_crystal_description parallelepiped
_exptl_crystal_F_000 1504
_exptl_crystal_size_max 0.50
_exptl_crystal_size_mid 0.45
_exptl_crystal_size_min 0.30
_refine_diff_density_max 1.526
_refine_diff_density_min -0.736
_refine_diff_density_rms 0.145
_refine_ls_abs_structure_details 'Flack H D (1983), Acta Cryst. A39, 876-881'
_refine_ls_abs_structure_Flack 0.40(4)
_refine_ls_extinction_coef 0.00008(11)
_refine_ls_extinction_expression Fc^*^=kFc[1+0.001xFc^2^\l^3^/sin(2\q)]^-1/4^
_refine_ls_extinction_method SHELXL
_refine_ls_goodness_of_fit_ref 0.978
_refine_ls_hydrogen_treatment mixed
_refine_ls_matrix_type full
_refine_ls_number_parameters 364
_refine_ls_number_reflns 2957
_refine_ls_number_restraints 1
_refine_ls_restrained_S_all 0.978
_refine_ls_R_factor_all 0.0701
_refine_ls_R_factor_gt 0.0617
_refine_ls_shift/su_max 0.119
_refine_ls_shift/su_mean 0.014
_refine_ls_structure_factor_coef Fsqd
_refine_ls_weighting_details 'calc w=1/[\s^2^(Fo^2^)+(0.1379P)^2^+0.0000P] where P=(Fo^2^+2Fc^2^)/3'
_refine_ls_weighting_scheme calc
_refine_ls_wR_factor_gt 0.1528
_refine_ls_wR_factor_ref 0.1611
_reflns_number_gt 2593
_reflns_number_total 2957
_reflns_threshold_expression >2sigma(I)
_cod_data_source_file ic0105415_1.cif
_cod_data_source_block 1
_cod_depositor_comments
;
The following automatic conversions were performed:

'_symmetry_cell_setting' tag value 'orthorombic' was replaced with
'orthorhombic' value as specified in the replacement file
'/home/robertas/cod-tools/perl-scripts/inputs/replacement_values.lst'.

Automatic conversion script
Id: cif_fix_values 3143 2015-03-26 13:38:13Z robertas 
;
_cod_database_code 4320583

loop_
_symmetry_equiv_pos_as_xyz
'x, y, z'
'x+1/2, -y, -z'
'x+1/2, -y+1/2, z+1/2'
'x, y+1/2, -z+1/2'

loop_
_atom_site_label
_atom_site_type_symbol
_atom_site_fract_x
_atom_site_fract_y
_atom_site_fract_z
_atom_site_U_iso_or_equiv
_atom_site_adp_type
_atom_site_occupancy
_atom_site_symmetry_multiplicity
_atom_site_calc_flag
_atom_site_refinement_flags
_atom_site_disorder_assembly
_atom_site_disorder_group
Zn1 Zn -0.06122(11) 0.16019(9) 0.90433(6) 0.0338(4) Uani 1 1 d . . .
Zn2 Zn 0.13763(12) 0.30668(9) 0.90668(6) 0.0344(4) Uani 1 1 d . . .
Cl1 Cl 0.3304(2) 0.03708(19) 0.90197(14) 0.0464(7) Uani 1 1 d . . .
Cl2 Cl -0.2608(3) 0.45444(19) 0.92994(18) 0.0578(8) Uani 1 1 d . . .
O1 O 0.0270(6) 0.2425(4) 0.8320(3) 0.0278(14) Uani 1 1 d . . .
O2 O 0.2644(11) -0.0391(7) 0.9258(8) 0.127(5) Uani 1 1 d . . .
O3 O 0.4162(11) 0.0026(11) 0.8533(6) 0.131(5) Uani 1 1 d . . .
O4 O 0.3912(9) 0.0829(6) 0.9607(4) 0.076(3) Uani 1 1 d . . .
O5 O 0.2561(8) 0.1008(5) 0.8655(4) 0.060(2) Uani 1 1 d . . .
O6 O -0.1936(9) 0.3989(7) 0.8798(5) 0.085(3) Uani 1 1 d . . .
O7 O -0.3257(16) 0.3989(9) 0.9757(7) 0.182(8) Uani 1 1 d . . .
O8 O -0.1885(13) 0.5191(9) 0.9644(9) 0.169(8) Uani 1 1 d . . .
O9 O -0.333(3) 0.510(2) 0.8944(19) 0.339(19) Uani 1 1 d . . .
O10 O 0.0509(7) 0.2204(5) 0.9718(3) 0.0453(18) Uani 1 1 d . . .
N1 N -0.1795(7) 0.1146(5) 0.8185(4) 0.0309(18) Uani 1 1 d . . .
N2 N -0.0117(8) 0.0184(7) 0.9011(5) 0.050(3) Uani 1 1 d . . .
H1N2 H 0.0623 0.0141 0.8853 0.058(5) Uiso 1 1 calc R . .
H2N2 H -0.0150 -0.0060 0.9465 0.058(5) Uiso 1 1 calc R . .
N3 N -0.2167(8) 0.1882(6) 0.9588(4) 0.043(2) Uani 1 1 d . . .
H1N3 H -0.2246 0.1479 0.9966 0.058(5) Uiso 1 1 calc R . .
H2N3 H -0.2148 0.2472 0.9770 0.058(5) Uiso 1 1 calc R . .
N4 N 0.2323(7) 0.3658(5) 0.8134(4) 0.0297(17) Uani 1 1 d . . .
N5 N 0.3060(8) 0.2965(5) 0.9509(5) 0.041(2) Uani 1 1 d . . .
H1N5 H 0.3152 0.3399 0.9864 0.058(5) Uiso 1 1 calc R . .
H2N5 H 0.3163 0.2389 0.9707 0.058(5) Uiso 1 1 calc R . .
N6 N 0.0663(9) 0.4410(7) 0.9118(5) 0.054(3) Uani 1 1 d . . .
H1N6 H -0.0097 0.4386 0.9000 0.058(5) Uiso 1 1 calc R . .
H2N6 H 0.0724 0.4636 0.9577 0.058(5) Uiso 1 1 calc R . .
C1 C 0.0258(8) 0.2406(6) 0.7583(5) 0.027(2) Uani 1 1 d . . .
C2 C -0.0760(8) 0.2117(6) 0.7205(5) 0.029(2) Uani 1 1 d . . .
C3 C -0.0773(9) 0.2087(6) 0.6444(5) 0.033(2) Uani 1 1 d . . .
H3 H -0.1434 0.1877 0.6200 0.058(5) Uiso 1 1 calc R . .
C4 C 0.0189(10) 0.2365(7) 0.6054(5) 0.039(3) Uani 1 1 d . . .
H4 H 0.0170 0.2357 0.5545 0.058(5) Uiso 1 1 calc R . .
C5 C 0.1177(9) 0.2657(6) 0.6409(5) 0.038(3) Uani 1 1 d . . .
H5 H 0.1824 0.2835 0.6136 0.058(5) Uiso 1 1 calc R . .
C6 C 0.1234(8) 0.2693(5) 0.7182(5) 0.026(2) Uani 1 1 d . . .
C7 C -0.1886(9) 0.1883(7) 0.7604(5) 0.037(2) Uani 1 1 d . . .
H7A H -0.2182 0.2458 0.7825 0.058(5) Uiso 1 1 calc R . .
H7B H -0.2455 0.1676 0.7246 0.058(5) Uiso 1 1 calc R . .
C8 C -0.1311(10) 0.0253(6) 0.7916(5) 0.042(3) Uani 1 1 d . . .
H8A H -0.0678 0.0386 0.7581 0.058(5) Uiso 1 1 calc R . .
H8B H -0.1908 -0.0086 0.7648 0.058(5) Uiso 1 1 calc R . .
C9 C -0.0870(9) -0.0357(7) 0.8529(6) 0.046(3) Uani 1 1 d . . .
H9A H -0.1523 -0.0605 0.8805 0.058(5) Uiso 1 1 calc R . .
H9B H -0.0440 -0.0887 0.8328 0.058(5) Uiso 1 1 calc R . .
C10 C -0.2931(9) 0.0981(7) 0.8541(6) 0.042(3) Uani 1 1 d . . .
H10A H -0.2921 0.0379 0.8794 0.058(5) Uiso 1 1 calc R . .
H10B H -0.3542 0.0963 0.8175 0.058(5) Uiso 1 1 calc R . .
C11 C -0.3177(11) 0.1786(9) 0.9094(6) 0.050(3) Uani 1 1 d . . .
H11A H -0.3306 0.2374 0.8834 0.058(5) Uiso 1 1 calc R . .
H11B H -0.3871 0.1642 0.9375 0.058(5) Uiso 1 1 calc R . .
C12 C 0.2389(9) 0.2951(6) 0.7529(5) 0.035(2) Uani 1 1 d . . .
H12A H 0.2745 0.2380 0.7717 0.058(5) Uiso 1 1 calc R . .
H12B H 0.2897 0.3199 0.7151 0.058(5) Uiso 1 1 calc R . .
C13 C 0.3481(9) 0.3889(7) 0.8392(6) 0.045(3) Uani 1 1 d . . .
H13A H 0.3463 0.4492 0.8643 0.058(5) Uiso 1 1 calc R . .
H13B H 0.4003 0.3946 0.7977 0.058(5) Uiso 1 1 calc R . .
C14 C 0.3944(11) 0.3124(8) 0.8916(6) 0.044(3) Uani 1 1 d . . .
H14A H 0.4078 0.2542 0.8651 0.058(5) Uiso 1 1 calc R . .
H14B H 0.4676 0.3327 0.9130 0.058(5) Uiso 1 1 calc R . .
C15 C 0.1677(10) 0.4509(6) 0.7932(5) 0.040(3) Uani 1 1 d . . .
H15A H 0.1002 0.4334 0.7643 0.058(5) Uiso 1 1 calc R . .
H15B H 0.2168 0.4912 0.7635 0.058(5) Uiso 1 1 calc R . .
C16 C 0.1284(11) 0.5045(7) 0.8605(6) 0.047(3) Uani 1 1 d . . .
H16A H 0.1956 0.5318 0.8848 0.058(5) Uiso 1 1 calc R . .
H16B H 0.0771 0.5557 0.8460 0.058(5) Uiso 1 1 calc R . .
C17 C 0.0880(11) 0.1786(8) 1.0371(6) 0.053(3) Uani 1 1 d . . .
H17A H 0.1667 0.1552 1.0305 0.058(5) Uiso 1 1 calc R . .
H17B H 0.0383 0.1250 1.0477 0.058(5) Uiso 1 1 calc R . .
C18 C 0.0861(13) 0.2466(11) 1.1032(7) 0.073(4) Uani 1 1 d . . .
H18A H 0.1077 0.2124 1.1471 0.058(5) Uiso 1 1 calc R . .
H18B H 0.1428 0.2964 1.0957 0.058(5) Uiso 1 1 calc R . .
C19 C -0.0295(13) 0.2883(12) 1.1129(7) 0.076(4) Uani 1 1 d . . .
H19A H -0.0873 0.2386 1.1170 0.058(5) Uiso 1 1 calc R . .
H19B H -0.0488 0.3267 1.0707 0.058(5) Uiso 1 1 calc R . .
C20 C -0.0307(15) 0.3487(10) 1.1816(8) 0.083(5) Uani 1 1 d . . .
H20A H -0.0080 0.3110 1.2228 0.058(5) Uiso 1 1 calc R . .
H20B H -0.1077 0.3731 1.1894 0.058(5) Uiso 1 1 calc R . .
H20C H 0.0229 0.4002 1.1759 0.058(5) Uiso 1 1 calc R . .

loop_
_atom_site_aniso_label
_atom_site_aniso_U_11
_atom_site_aniso_U_22
_atom_site_aniso_U_33
_atom_site_aniso_U_23
_atom_site_aniso_U_13
_atom_site_aniso_U_12
Zn1 0.0354(8) 0.0412(7) 0.0249(7) 0.0047(5) -0.0003(6) -0.0083(7)
Zn2 0.0364(8) 0.0421(7) 0.0247(7) -0.0003(5) -0.0009(6) -0.0081(7)
Cl1 0.0406(16) 0.0387(14) 0.0599(18) 0.0034(12) -0.0103(13) -0.0006(13)
Cl2 0.0561(19) 0.0390(14) 0.078(2) 0.0014(14) 0.0220(17) 0.0064(16)
O1 0.033(3) 0.032(3) 0.019(3) 0.001(3) 0.002(3) -0.003(3)
O2 0.099(9) 0.074(7) 0.208(12) 0.074(8) -0.061(9) -0.051(7)
O3 0.098(9) 0.194(12) 0.100(9) -0.027(8) -0.001(7) 0.070(10)
O4 0.102(8) 0.060(5) 0.065(5) 0.000(4) -0.042(5) 0.000(5)
O5 0.070(6) 0.048(4) 0.061(5) 0.010(4) -0.025(4) 0.009(5)
O6 0.089(7) 0.086(7) 0.079(6) -0.028(5) 0.034(6) -0.012(6)
O7 0.269(19) 0.127(10) 0.148(11) -0.090(9) 0.153(13) -0.112(11)
O8 0.167(13) 0.117(9) 0.222(15) -0.110(11) 0.108(12) -0.104(10)
O9 0.26(3) 0.29(3) 0.47(5) 0.08(3) -0.11(3) 0.17(3)
O10 0.048(4) 0.067(5) 0.020(3) 0.007(3) -0.007(3) -0.026(4)
N1 0.033(5) 0.033(4) 0.026(4) -0.002(3) -0.004(3) 0.002(4)
N2 0.031(5) 0.058(6) 0.059(7) 0.016(5) 0.003(4) 0.007(5)
N3 0.054(6) 0.045(5) 0.030(5) 0.002(4) 0.008(4) -0.002(4)
N4 0.023(4) 0.035(4) 0.031(4) -0.002(3) -0.002(4) 0.003(4)
N5 0.044(6) 0.036(4) 0.042(5) 0.002(4) -0.014(4) 0.004(4)
N6 0.031(5) 0.061(6) 0.069(7) -0.025(5) -0.003(4) 0.000(5)
C1 0.030(5) 0.022(4) 0.029(5) 0.001(4) 0.002(5) 0.009(4)
C2 0.038(6) 0.021(4) 0.027(6) 0.002(4) -0.004(4) 0.006(4)
C3 0.036(6) 0.035(5) 0.028(6) 0.005(4) -0.005(4) 0.003(5)
C4 0.050(8) 0.038(6) 0.031(6) 0.000(4) -0.012(5) 0.006(5)
C5 0.049(7) 0.031(5) 0.033(6) 0.009(4) 0.012(5) 0.005(5)
C6 0.029(5) 0.021(4) 0.029(5) -0.005(3) 0.001(4) 0.001(4)
C7 0.034(6) 0.046(6) 0.031(6) 0.003(4) 0.005(5) 0.004(5)
C8 0.058(7) 0.020(5) 0.050(6) -0.003(4) 0.019(5) 0.010(5)
C9 0.037(7) 0.038(6) 0.062(7) 0.002(5) 0.011(5) -0.002(5)
C10 0.037(6) 0.045(6) 0.043(6) 0.007(5) 0.006(5) 0.001(5)
C11 0.039(8) 0.058(7) 0.052(8) 0.000(5) 0.019(5) 0.008(6)
C12 0.038(6) 0.037(5) 0.029(5) 0.006(4) 0.009(5) 0.004(5)
C13 0.041(6) 0.044(6) 0.051(6) 0.006(5) 0.000(5) 0.007(5)
C14 0.038(7) 0.047(6) 0.046(7) 0.000(5) -0.018(5) 0.003(5)
C15 0.062(7) 0.024(5) 0.033(6) 0.002(4) -0.010(5) -0.001(5)
C16 0.047(7) 0.046(6) 0.048(7) -0.003(5) -0.014(6) 0.003(6)
C17 0.053(8) 0.068(7) 0.036(7) -0.006(5) -0.001(5) -0.010(6)
C18 0.074(10) 0.090(11) 0.055(9) -0.004(7) -0.007(7) -0.022(9)
C19 0.055(10) 0.122(12) 0.051(8) 0.004(8) 0.002(7) -0.011(9)
C20 0.100(13) 0.068(8) 0.081(10) 0.000(7) 0.006(9) -0.013(9)

loop_
_atom_type_symbol
_atom_type_description
_atom_type_scat_dispersion_real
_atom_type_scat_dispersion_imag
_atom_type_scat_source
C C 0.0181 0.0091 'International Tables Vol C Tables 4.2.6.8 and 6.1.1.4'
H H 0.0000 0.0000 'International Tables Vol C Tables 4.2.6.8 and 6.1.1.4'
N N 0.0311 0.0180 'International Tables Vol C Tables 4.2.6.8 and 6.1.1.4'
O O 0.0492 0.0322 'International Tables Vol C Tables 4.2.6.8 and 6.1.1.4'
Cl Cl 0.3639 0.7018 'International Tables Vol C Tables 4.2.6.8 and 6.1.1.4'
Zn Zn -1.5491 0.6778 'International Tables Vol C Tables 4.2.6.8 and 6.1.1.4'

loop_
_geom_angle_atom_site_label_1
_geom_angle_atom_site_label_2
_geom_angle_atom_site_label_3
_geom_angle
_geom_angle_site_symmetry_1
_geom_angle_site_symmetry_3
_geom_angle_publ_flag
O10 Zn1 O1 80.4(3) . . ?
O10 Zn1 N3 100.2(3) . . ?
O1 Zn1 N3 129.0(3) . . ?
O10 Zn1 N2 104.8(3) . . ?
O1 Zn1 N2 113.4(3) . . ?
N3 Zn1 N2 115.5(3) . . ?
O10 Zn1 N1 170.4(3) . . ?
O1 Zn1 N1 90.7(3) . . ?
N3 Zn1 N1 82.3(3) . . ?
N2 Zn1 N1 82.2(3) . . ?
O10 Zn1 Zn2 38.65(18) . . ?
O1 Zn1 Zn2 41.83(16) . . ?
N3 Zn1 Zn2 120.0(2) . . ?
N2 Zn1 Zn2 116.5(3) . . ?
N1 Zn1 Zn2 132.3(2) . . ?
O10 Zn2 O1 79.4(3) . . ?
O10 Zn2 N6 110.0(4) . . ?
O1 Zn2 N6 101.0(3) . . ?
O10 Zn2 N5 100.9(3) . . ?
O1 Zn2 N5 141.9(3) . . ?
N6 Zn2 N5 114.1(4) . . ?
O10 Zn2 N4 163.0(3) . . ?
O1 Zn2 N4 87.7(2) . . ?
N6 Zn2 N4 83.1(3) . . ?
N5 Zn2 N4 82.4(3) . . ?
O10 Zn2 Zn1 38.67(19) . . ?
O1 Zn2 Zn1 40.80(16) . . ?
N6 Zn2 Zn1 109.0(3) . . ?
N5 Zn2 Zn1 129.8(2) . . ?
N4 Zn2 Zn1 127.87(19) . . ?
O2 Cl1 O3 108.0(9) . . ?
O2 Cl1 O5 108.4(6) . . ?
O3 Cl1 O5 110.2(6) . . ?
O2 Cl1 O4 112.5(7) . . ?
O3 Cl1 O4 106.7(7) . . ?
O5 Cl1 O4 111.0(5) . . ?
O9 Cl2 O7 107.5(17) . . ?
O9 Cl2 O8 101.9(17) . . ?
O7 Cl2 O8 115.3(9) . . ?
O9 Cl2 O6 110.7(17) . . ?
O7 Cl2 O6 111.6(6) . . ?
O8 Cl2 O6 109.3(7) . . ?
C1 O1 Zn1 129.3(5) . . ?
C1 O1 Zn2 132.3(6) . . ?
Zn1 O1 Zn2 97.4(2) . . ?
C17 O10 Zn2 128.5(7) . . ?
C17 O10 Zn1 123.3(6) . . ?
Zn2 O10 Zn1 102.7(3) . . ?
C8 N1 C10 110.3(8) . . ?
C8 N1 C7 113.1(7) . . ?
C10 N1 C7 111.2(7) . . ?
C8 N1 Zn1 105.2(6) . . ?
C10 N1 Zn1 106.3(6) . . ?
C7 N1 Zn1 110.4(6) . . ?
C9 N2 Zn1 111.3(6) . . ?
C11 N3 Zn1 111.3(6) . . ?
C13 N4 C15 111.2(7) . . ?
C13 N4 C12 110.2(8) . . ?
C15 N4 C12 113.0(7) . . ?
C13 N4 Zn2 106.8(6) . . ?
C15 N4 Zn2 105.1(6) . . ?
C12 N4 Zn2 110.3(5) . . ?
C14 N5 Zn2 109.6(6) . . ?
C16 N6 Zn2 109.8(7) . . ?
O1 C1 C6 120.6(8) . . ?
O1 C1 C2 120.1(8) . . ?
C6 C1 C2 119.3(8) . . ?
C3 C2 C1 120.3(9) . . ?
C3 C2 C7 117.6(8) . . ?
C1 C2 C7 122.0(8) . . ?
C4 C3 C2 120.1(9) . . ?
C5 C4 C3 120.4(9) . . ?
C4 C5 C6 121.5(9) . . ?
C1 C6 C5 118.3(9) . . ?
C1 C6 C12 123.6(8) . . ?
C5 C6 C12 117.8(8) . . ?
N1 C7 C2 115.7(8) . . ?
N1 C8 C9 112.0(8) . . ?
N2 C9 C8 110.4(8) . . ?
N1 C10 C11 109.5(9) . . ?
N3 C11 C10 108.9(9) . . ?
N4 C12 C6 115.3(8) . . ?
N4 C13 C14 111.1(9) . . ?
N5 C14 C13 108.8(9) . . ?
N4 C15 C16 111.1(7) . . ?
N6 C16 C15 110.6(8) . . ?
O10 C17 C18 113.6(10) . . ?
C19 C18 C17 111.0(11) . . ?
C18 C19 C20 109.6(12) . . ?

loop_
_geom_bond_atom_site_label_1
_geom_bond_atom_site_label_2
_geom_bond_distance
_geom_bond_site_symmetry_2
_geom_bond_publ_flag
Zn1 O10 1.976(7) . ?
Zn1 O1 2.033(6) . ?
Zn1 N3 2.083(9) . ?
Zn1 N2 2.088(10) . ?
Zn1 N1 2.174(7) . ?
Zn1 Zn2 3.0858(19) . ?
Zn2 O10 1.975(7) . ?
Zn2 O1 2.075(6) . ?
Zn2 N6 2.074(10) . ?
Zn2 N5 2.100(8) . ?
Zn2 N4 2.188(8) . ?
Cl1 O2 1.389(10) . ?
Cl1 O3 1.415(11) . ?
Cl1 O5 1.410(7) . ?
Cl1 O4 1.435(8) . ?
Cl2 O9 1.32(2) . ?
Cl2 O7 1.369(11) . ?
Cl2 O8 1.387(12) . ?
Cl2 O6 1.434(9) . ?
O1 C1 1.348(10) . ?
O10 C17 1.399(12) . ?
N1 C8 1.465(11) . ?
N1 C10 1.477(12) . ?
N1 C7 1.494(12) . ?
N2 C9 1.453(14) . ?
N3 C11 1.476(14) . ?
N4 C13 1.449(13) . ?
N4 C15 1.463(12) . ?
N4 C12 1.494(11) . ?
N5 C14 1.501(14) . ?
N6 C16 1.482(15) . ?
C1 C6 1.399(13) . ?
C1 C2 1.417(13) . ?
C2 C3 1.391(12) . ?
C2 C7 1.521(13) . ?
C3 C4 1.373(15) . ?
C4 C5 1.371(15) . ?
C5 C6 1.416(13) . ?
C6 C12 1.515(14) . ?
C8 C9 1.503(14) . ?
C10 C11 1.548(14) . ?
C13 C14 1.541(14) . ?
C15 C16 1.514(14) . ?
C17 C18 1.545(16) . ?
C18 C19 1.464(19) . ?
C19 C20 1.519(19) . ?
